data_1519148
loop_
_publ_author_name
'McCleverty, Jon A.'
'Hursthouse, Michael B.'

_publ_section_title
;
 C29H46BMoN7O3
;
_journal_name_full 'Crystal Structure Report Archive'
_journal_page_first 1193
_journal_year 1994
_chemical_formula_moiety 'C29 H46 B Mo N7 O3'
_chemical_formula_sum 'C29 H46 B Mo N7 O3'
_chemical_formula_weight 647.48
_space_group_IT_number 14
_symmetry_cell_setting monoclinic
_symmetry_space_group_name_Hall '-P 2ybc'
_symmetry_space_group_name_H-M 'P 1 21/c 1'
_atom_sites_solution_hydrogens geom
_atom_sites_solution_primary direct
_atom_sites_solution_secondary difmap
_cell_angle_alpha 90.00
_cell_angle_beta 116.05(3)
_cell_angle_gamma 90.00
_cell_formula_units_Z 8
_cell_length_a 20.314(7)
_cell_length_b 17.215(7)
_cell_length_c 20.601(7)
_cell_measurement_temperature 120(2)
_cell_volume 6472(4)
_computing_cell_refinement REFINE
_computing_data_collection 'MADNES (Pflugrath & Messerschmidt, 1989)'
_computing_data_reduction 'ABSURD (Karaulov, 1992)'
_computing_publication_material SHELXL97
_computing_structure_refinement 'SHELXL97 (Sheldrick, 2008)'
_computing_structure_solution 'SIR92 (Altomare, Cascarano, Giacovazzo & Guaglitardi, 1993)'
_diffrn_ambient_temperature 120(2)
_diffrn_measured_fraction_theta_full 0.777
_diffrn_measured_fraction_theta_max 0.777
_diffrn_measurement_device_type 'Delft instruments FAST area detector'
_diffrn_measurement_method 'Intensity measurements as described by Darr, Drake, Hursthouse & Malik (1993)'
_diffrn_radiation_monochromator graphite
_diffrn_radiation_source 'rotating anode generator'
_diffrn_radiation_type MoK\a
_diffrn_radiation_wavelength 0.71069
_diffrn_reflns_av_R_equivalents 0.7196
_diffrn_reflns_av_sigmaI/netI 0.2100
_diffrn_reflns_limit_h_max 20
_diffrn_reflns_limit_h_min -22
_diffrn_reflns_limit_k_max 19
_diffrn_reflns_limit_k_min 0
_diffrn_reflns_limit_l_max 23
_diffrn_reflns_limit_l_min 0
_diffrn_reflns_number 9595
_diffrn_reflns_theta_full 25.02
_diffrn_reflns_theta_max 25.02
_diffrn_reflns_theta_min 3.02
_exptl_absorpt_coefficient_mu 0.445
_exptl_absorpt_correction_type none
_exptl_crystal_colour unk
_exptl_crystal_density_diffrn 1.329
_exptl_crystal_density_method 'not measured'
_exptl_crystal_description unk
_exptl_crystal_F_000 2720
_exptl_crystal_size_max 0.2
_exptl_crystal_size_mid 0.2
_exptl_crystal_size_min 0.2
_refine_diff_density_max 0.921
_refine_diff_density_min -0.505
_refine_diff_density_rms 0.099
_refine_ls_extinction_method none
_refine_ls_goodness_of_fit_ref 0.832
_refine_ls_hydrogen_treatment constr
_refine_ls_matrix_type full
_refine_ls_number_parameters 718
_refine_ls_number_reflns 8887
_refine_ls_number_restraints 0
_refine_ls_restrained_S_all 0.832
_refine_ls_R_factor_all 0.1204
_refine_ls_R_factor_gt 0.0520
_refine_ls_shift/su_max 0.001
_refine_ls_shift/su_mean 0.000
_refine_ls_structure_factor_coef Fsqd
_refine_ls_weighting_details 'calc w=1/[\s^2^(Fo^2^)+(0.0385P)^2^+0.0000P] where P=(Fo^2^+2Fc^2^)/3'
_refine_ls_weighting_scheme calc
_refine_ls_wR_factor_gt 0.1087
_refine_ls_wR_factor_ref 0.1228
_reflns_number_gt 4244
_reflns_number_total 8887
_reflns_threshold_expression >2\s(I)
_cod_data_source_file eCrystal-1193.cif
_cod_data_source_block s92
_cod_depositor_comments
;
Citation :
McCleverty, Jon A. and Hursthouse, Michael B. (1994) 
University of Southampton, Crystal Structure Report Archive. 
(doi:10.5258/ecrystals/1193)

http://ecrystals.chem.soton.ac.uk/1193/

The following automatic conversions were performed:

'_symmetry_cell_setting' value 'Monoclinic' changed to 'monoclinic'
according to the built-in table from CIF Core dictionary named
'cif_core.dic' version 2.4.1 from 2010-06-29.

Automatic conversion script
Id: cif_fix_values 3105 2015-03-04 15:46:00Z robertas 
;
_cod_original_sg_symbol_H-M P2(1)/c
_cod_database_code 1519148

loop_
_symmetry_equiv_pos_as_xyz
'x, y, z'
'-x, y+1/2, -z+1/2'
'-x, -y, -z'
'x, -y-1/2, z-1/2'

loop_
_atom_site_label
_atom_site_type_symbol
_atom_site_fract_x
_atom_site_fract_y
_atom_site_fract_z
_atom_site_U_iso_or_equiv
_atom_site_adp_type
_atom_site_occupancy
_atom_site_symmetry_multiplicity
_atom_site_calc_flag
_atom_site_refinement_flags
_atom_site_disorder_assembly
_atom_site_disorder_group
Mo1 Mo 0.44219(3) 0.66233(4) 0.27496(3) 0.01786(18) Uani 1 1 d . . .
Mo2 Mo 0.92815(3) 0.84073(4) 0.75804(3) 0.02043(19) Uani 1 1 d . . .
B1 B 0.5501(4) 0.7426(5) 0.2120(4) 0.019(2) Uani 1 1 d . . .
H1 H 0.5829 0.7668 0.1930 0.022 Uiso 1 1 calc R . .
B2 B 1.0586(4) 0.7607(5) 0.7267(4) 0.0146(19) Uani 1 1 d . . .
H2 H 1.0982 0.7365 0.7171 0.017 Uiso 1 1 calc R . .
O1 O 0.3362(2) 0.7374(3) 0.3285(3) 0.0398(10) Uani 1 1 d . . .
O2 O 0.3192(2) 0.5486(3) 0.1858(3) 0.0348(14) Uani 1 1 d . . .
O3 O 0.4937(3) 0.5602(3) 0.4138(3) 0.0456(16) Uani 1 1 d . . .
O4 O 0.9440(2) 0.9426(3) 0.8897(3) 0.0358(14) Uani 1 1 d . . .
O5 O 0.8092(2) 0.9528(3) 0.6560(3) 0.0378(15) Uani 1 1 d . . .
O6 O 0.8039(3) 0.7609(3) 0.7798(3) 0.0398(10) Uani 1 1 d . . .
N2 N 0.4687(2) 0.7691(3) 0.1647(3) 0.0163(14) Uani 1 1 d . . .
N3 N 0.4145(3) 0.7377(3) 0.1795(3) 0.0180(14) Uani 1 1 d . . .
N4 N 0.5185(2) 0.6078(3) 0.2375(3) 0.0167(14) Uani 1 1 d . . .
N5 N 0.5539(2) 0.6550(3) 0.2084(3) 0.0145(13) Uani 1 1 d . . .
N6 N 0.5320(3) 0.7470(3) 0.3262(3) 0.0183(14) Uani 1 1 d . . .
N7 N 0.5727(2) 0.7699(3) 0.2900(3) 0.0175(14) Uani 1 1 d . . .
N9 N 0.9200(2) 0.7644(3) 0.6685(3) 0.0181(14) Uani 1 1 d . . .
N10 N 0.9827(2) 0.7359(3) 0.6669(3) 0.0156(14) Uani 1 1 d . . .
N11 N 1.0195(2) 0.8962(3) 0.7433(3) 0.0150(14) Uani 1 1 d . . .
N12 N 1.0644(2) 0.8499(3) 0.7250(2) 0.0129(13) Uani 1 1 d . . .
N13 N 1.0134(2) 0.7559(3) 0.8223(3) 0.0153(14) Uani 1 1 d . . .
N14 N 1.0660(3) 0.7340(3) 0.8004(3) 0.0162(14) Uani 1 1 d . . .
N15 N 0.3774(3) 0.7107(4) 0.3077(3) 0.0370(18) Uani 1 1 d . . .
N16 N 0.8521(3) 0.7907(4) 0.7716(3) 0.041(2) Uani 1 1 d . . .
C1 C 0.4399(3) 0.8190(4) 0.1089(3) 0.0230(19) Uani 1 1 d . . .
C2 C 0.3648(3) 0.8233(4) 0.0870(3) 0.0269(19) Uani 1 1 d . . .
C3 C 0.3526(3) 0.7698(4) 0.1317(4) 0.0250(19) Uani 1 1 d . . .
C4 C 0.2796(3) 0.7476(4) 0.1294(4) 0.034(2) Uani 1 1 d . . .
H4A H 0.2873 0.7092 0.1673 0.051 Uiso 1 1 calc R . .
H4B H 0.2481 0.7253 0.0821 0.051 Uiso 1 1 calc R . .
H4C H 0.2561 0.7939 0.1375 0.051 Uiso 1 1 calc R . .
C5 C 0.4868(3) 0.8592(4) 0.0796(3) 0.030(2) Uani 1 1 d . . .
H5A H 0.5378 0.8423 0.1066 0.046 Uiso 1 1 calc R . .
H5B H 0.4838 0.9155 0.0846 0.046 Uiso 1 1 calc R . .
H5C H 0.4695 0.8460 0.0284 0.046 Uiso 1 1 calc R . .
C6 C 0.3087(3) 0.8765(4) 0.0310(4) 0.040(2) Uani 1 1 d . . .
H6A H 0.2794 0.9019 0.0527 0.048 Uiso 1 1 calc R . .
H6B H 0.3349 0.9178 0.0182 0.048 Uiso 1 1 calc R . .
C7 C 0.2579(4) 0.8353(5) -0.0365(3) 0.043(2) Uani 1 1 d . . .
H7A H 0.2391 0.7874 -0.0239 0.052 Uiso 1 1 calc R . .
H7B H 0.2847 0.8203 -0.0648 0.052 Uiso 1 1 calc R . .
C8 C 0.1921(4) 0.8905(5) -0.0830(4) 0.057(3) Uani 1 1 d . . .
H8A H 0.2120 0.9415 -0.0878 0.068 Uiso 1 1 calc R . .
H8B H 0.1657 0.8682 -0.1320 0.068 Uiso 1 1 calc R . .
C9 C 0.1386(4) 0.9028(5) -0.0518(4) 0.046(2) Uani 1 1 d . . .
H9A H 0.0995 0.9378 -0.0832 0.069 Uiso 1 1 calc R . .
H9B H 0.1639 0.9257 -0.0036 0.069 Uiso 1 1 calc R . .
H9C H 0.1173 0.8527 -0.0484 0.069 Uiso 1 1 calc R . .
C10 C 0.5871(3) 0.6087(4) 0.1779(3) 0.0183(17) Uani 1 1 d . . .
C11 C 0.5730(3) 0.5313(4) 0.1882(3) 0.0214(18) Uani 1 1 d . . .
C12 C 0.5328(3) 0.5344(4) 0.2265(3) 0.0180(18) Uani 1 1 d . . .
C13 C 0.6311(3) 0.6419(4) 0.1417(3) 0.0234(18) Uani 1 1 d . . .
H13A H 0.6298 0.6988 0.1432 0.035 Uiso 1 1 calc R . .
H13B H 0.6103 0.6245 0.0914 0.035 Uiso 1 1 calc R . .
H13C H 0.6820 0.6241 0.1671 0.035 Uiso 1 1 calc R . .
C14 C 0.5069(3) 0.4659(4) 0.2559(3) 0.0213(18) Uani 1 1 d . . .
H14A H 0.4792 0.4850 0.2813 0.032 Uiso 1 1 calc R . .
H14B H 0.5495 0.4362 0.2894 0.032 Uiso 1 1 calc R . .
H14C H 0.4755 0.4323 0.2158 0.032 Uiso 1 1 calc R . .
C15 C 0.5976(3) 0.4616(4) 0.1609(4) 0.0244(18) Uani 1 1 d . . .
H15A H 0.5854 0.4697 0.1093 0.029 Uiso 1 1 calc R . .
H15B H 0.5699 0.4157 0.1641 0.029 Uiso 1 1 calc R . .
C16 C 0.6810(4) 0.4440(5) 0.2029(4) 0.041(2) Uani 1 1 d . . .
H16A H 0.6923 0.3968 0.1822 0.049 Uiso 1 1 calc R . .
H16B H 0.7088 0.4877 0.1955 0.049 Uiso 1 1 calc R . .
C17 C 0.7062(3) 0.4324(5) 0.2810(4) 0.043(2) Uani 1 1 d . . .
H17A H 0.6805 0.3870 0.2888 0.051 Uiso 1 1 calc R . .
H17B H 0.6933 0.4786 0.3016 0.051 Uiso 1 1 calc R . .
C18 C 0.7885(3) 0.4190(5) 0.3204(4) 0.047(3) Uani 1 1 d . . .
H18A H 0.8029 0.4110 0.3719 0.071 Uiso 1 1 calc R . .
H18B H 0.8142 0.4645 0.3141 0.071 Uiso 1 1 calc R . .
H18C H 0.8014 0.3730 0.3005 0.071 Uiso 1 1 calc R . .
C19 C 0.6247(3) 0.8211(4) 0.3321(3) 0.0181(18) Uani 1 1 d . . .
C20 C 0.6171(3) 0.8333(4) 0.3943(3) 0.0148(16) Uani 1 1 d . . .
C21 C 0.5610(3) 0.7882(4) 0.3889(3) 0.0189(18) Uani 1 1 d . . .
C22 C 0.5306(4) 0.7759(4) 0.4439(3) 0.030(2) Uani 1 1 d . . .
H22A H 0.4893 0.7395 0.4242 0.045 Uiso 1 1 calc R . .
H22B H 0.5138 0.8257 0.4543 0.045 Uiso 1 1 calc R . .
H22C H 0.5690 0.7545 0.4886 0.045 Uiso 1 1 calc R . .
C23 C 0.6789(3) 0.8552(4) 0.3082(4) 0.0232(18) Uani 1 1 d . . .
H23A H 0.6698 0.8339 0.2609 0.035 Uiso 1 1 calc R . .
H23B H 0.7288 0.8422 0.3435 0.035 Uiso 1 1 calc R . .
H23C H 0.6732 0.9118 0.3046 0.035 Uiso 1 1 calc R . .
C24 C 0.6575(3) 0.8925(4) 0.4526(3) 0.0258(19) Uani 1 1 d . . .
H24A H 0.6648 0.8708 0.4999 0.031 Uiso 1 1 calc R . .
H24B H 0.7065 0.9015 0.4546 0.031 Uiso 1 1 calc R . .
C25 C 0.6183(3) 0.9694(4) 0.4415(3) 0.0201(17) Uani 1 1 d . . .
H25A H 0.5706 0.9604 0.4424 0.024 Uiso 1 1 calc R . .
H25B H 0.6079 0.9890 0.3928 0.024 Uiso 1 1 calc R . .
C26 C 0.6591(3) 1.0322(4) 0.4964(3) 0.0254(18) Uani 1 1 d . . .
H26A H 0.6705 1.0127 0.5454 0.030 Uiso 1 1 calc R . .
H26B H 0.7061 1.0429 0.4946 0.030 Uiso 1 1 calc R . .
C27 C 0.6165(4) 1.1074(4) 0.4839(4) 0.034(2) Uani 1 1 d . . .
H27A H 0.6459 1.1456 0.5205 0.051 Uiso 1 1 calc R . .
H27B H 0.5707 1.0977 0.4876 0.051 Uiso 1 1 calc R . .
H27C H 0.6054 1.1274 0.4357 0.051 Uiso 1 1 calc R . .
C28 C 0.9649(3) 0.6875(4) 0.6096(3) 0.0194(18) Uani 1 1 d . . .
C29 C 0.8885(3) 0.6823(4) 0.5745(3) 0.0183(17) Uani 1 1 d . . .
C30 C 0.8643(3) 0.7309(4) 0.6124(4) 0.0228(18) Uani 1 1 d . . .
C31 C 1.0214(3) 0.6480(4) 0.5940(3) 0.0229(18) Uani 1 1 d . . .
H31A H 1.0702 0.6646 0.6292 0.034 Uiso 1 1 calc R . .
H31B H 1.0144 0.6617 0.5452 0.034 Uiso 1 1 calc R . .
H31C H 1.0168 0.5916 0.5972 0.034 Uiso 1 1 calc R . .
C32 C 0.7857(3) 0.7487(5) 0.5973(4) 0.034(2) Uani 1 1 d . . .
H32A H 0.7854 0.7845 0.6341 0.051 Uiso 1 1 calc R . .
H32B H 0.7607 0.7004 0.5985 0.051 Uiso 1 1 calc R . .
H32C H 0.7603 0.7727 0.5495 0.051 Uiso 1 1 calc R . .
C33 C 0.8425(3) 0.6327(4) 0.5099(3) 0.0235(18) Uani 1 1 d . . .
H33A H 0.8072 0.6024 0.5210 0.028 Uiso 1 1 calc R . .
H33B H 0.8747 0.5953 0.5011 0.028 Uiso 1 1 calc R . .
C34 C 0.7999(3) 0.6803(4) 0.4409(3) 0.030(2) Uani 1 1 d . . .
H34A H 0.8348 0.7026 0.4243 0.036 Uiso 1 1 calc R . .
H34B H 0.7745 0.7238 0.4518 0.036 Uiso 1 1 calc R . .
C35 C 0.7436(3) 0.6305(5) 0.3805(4) 0.037(2) Uani 1 1 d . . .
H35A H 0.7683 0.5841 0.3731 0.044 Uiso 1 1 calc R . .
H35B H 0.7231 0.6606 0.3350 0.044 Uiso 1 1 calc R . .
C36 C 0.6805(3) 0.6042(5) 0.3982(4) 0.038(2) Uani 1 1 d . . .
H36A H 0.6458 0.5723 0.3586 0.057 Uiso 1 1 calc R . .
H36B H 0.6551 0.6500 0.4044 0.057 Uiso 1 1 calc R . .
H36C H 0.7005 0.5737 0.4430 0.057 Uiso 1 1 calc R . .
C37 C 1.0418(4) 0.9703(4) 0.7406(3) 0.0198(18) Uani 1 1 d . . .
C38 C 1.0973(3) 0.9727(4) 0.7213(4) 0.0204(18) Uani 1 1 d . . .
C39 C 1.1116(3) 0.8966(4) 0.7120(4) 0.0190(17) Uani 1 1 d . . .
C40 C 1.1691(3) 0.8605(4) 0.6913(4) 0.0271(19) Uani 1 1 d . . .
H40A H 1.1643 0.8038 0.6897 0.041 Uiso 1 1 calc R . .
H40B H 1.2183 0.8751 0.7272 0.041 Uiso 1 1 calc R . .
H40C H 1.1613 0.8797 0.6436 0.041 Uiso 1 1 calc R . .
C41 C 1.0057(3) 1.0367(4) 0.7597(4) 0.027(2) Uani 1 1 d . . .
H41A H 0.9669 1.0166 0.7712 0.040 Uiso 1 1 calc R . .
H41B H 0.9845 1.0725 0.7187 0.040 Uiso 1 1 calc R . .
H41C H 1.0422 1.0642 0.8018 0.040 Uiso 1 1 calc R . .
C42 C 1.1395(3) 1.0440(4) 0.7169(4) 0.0289(19) Uani 1 1 d . . .
H42A H 1.1619 1.0322 0.6840 0.035 Uiso 1 1 calc R . .
H42B H 1.1042 1.0869 0.6949 0.035 Uiso 1 1 calc R . .
C43 C 1.1995(3) 1.0725(4) 0.7884(4) 0.034(2) Uani 1 1 d . . .
H43A H 1.2151 1.1250 0.7810 0.041 Uiso 1 1 calc R . .
H43B H 1.1788 1.0775 0.8237 0.041 Uiso 1 1 calc R . .
C44 C 1.2654(3) 1.0214(5) 0.8200(4) 0.038(2) Uani 1 1 d . . .
H44A H 1.2872 1.0172 0.7856 0.045 Uiso 1 1 calc R . .
H44B H 1.2503 0.9687 0.8273 0.045 Uiso 1 1 calc R . .
C45 C 1.3231(4) 1.0522(5) 0.8920(4) 0.055(3) Uani 1 1 d . . .
H45A H 1.3653 1.0171 0.9107 0.083 Uiso 1 1 calc R . .
H45B H 1.3021 1.0554 0.9267 0.083 Uiso 1 1 calc R . .
H45C H 1.3389 1.1040 0.8850 0.083 Uiso 1 1 calc R . .
C46 C 1.0306(3) 0.7199(4) 0.8859(3) 0.0198(17) Uani 1 1 d . . .
C47 C 1.0952(3) 0.6763(4) 0.9058(3) 0.0164(16) Uani 1 1 d . . .
C48 C 1.1143(3) 0.6876(4) 0.8504(3) 0.0172(17) Uani 1 1 d . . .
C49 C 0.9866(3) 0.7302(4) 0.9266(4) 0.032(2) Uani 1 1 d . . .
H49A H 0.9444 0.7635 0.8990 0.048 Uiso 1 1 calc R . .
H49B H 1.0170 0.7543 0.9734 0.048 Uiso 1 1 calc R . .
H49C H 0.9694 0.6794 0.9344 0.048 Uiso 1 1 calc R . .
C50 C 1.1804(3) 0.6565(4) 0.8432(3) 0.0216(17) Uani 1 1 d . . .
H50A H 1.1793 0.6746 0.7976 0.032 Uiso 1 1 calc R . .
H50B H 1.1796 0.5996 0.8437 0.032 Uiso 1 1 calc R . .
H50C H 1.2252 0.6752 0.8836 0.032 Uiso 1 1 calc R . .
C51 C 1.1305(4) 0.6232(5) 0.9700(4) 0.040(2) Uani 1 1 d . . .
H51A H 1.1223 0.6440 1.0106 0.048 Uiso 1 1 calc R . .
H51B H 1.1841 0.6218 0.9854 0.048 Uiso 1 1 calc R . .
C52 C 1.0993(5) 0.5391(6) 0.9524(5) 0.070(3) Uiso 1 1 d . . .
H52A H 1.0457 0.5410 0.9361 0.084 Uiso 1 1 calc R . .
H52B H 1.1080 0.5185 0.9120 0.084 Uiso 1 1 calc R . .
C53 C 1.1312(5) 0.4858(7) 1.0131(6) 0.100(4) Uiso 1 1 d . . .
H53A H 1.1191 0.5025 1.0526 0.120 Uiso 1 1 calc R . .
H53B H 1.1852 0.4848 1.0319 0.120 Uiso 1 1 calc R . .
C54 C 1.0980(6) 0.4021(9) 0.9849(8) 0.159(6) Uiso 1 1 d . . .
H54A H 1.1183 0.3648 1.0248 0.238 Uiso 1 1 calc R . .
H54B H 1.1107 0.3860 0.9462 0.238 Uiso 1 1 calc R . .
H54C H 1.0446 0.4039 0.9664 0.238 Uiso 1 1 calc R . .
C60 C 0.3665(3) 0.5919(4) 0.2215(3) 0.0174(16) Uani 1 1 d . . .
C61 C 0.4753(3) 0.5978(5) 0.3617(4) 0.0258(19) Uani 1 1 d . . .
C62 C 0.8556(3) 0.9120(4) 0.6962(4) 0.0164(16) Uani 1 1 d . . .
C63 C 0.9410(3) 0.9049(5) 0.8415(4) 0.0241(18) Uani 1 1 d . . .

loop_
_atom_site_aniso_label
_atom_site_aniso_U_11
_atom_site_aniso_U_22
_atom_site_aniso_U_33
_atom_site_aniso_U_23
_atom_site_aniso_U_13
_atom_site_aniso_U_12
Mo1 0.0193(3) 0.0179(4) 0.0204(3) -0.0001(3) 0.0124(3) -0.0021(3)
Mo2 0.0162(3) 0.0257(5) 0.0205(3) -0.0017(3) 0.0091(3) 0.0029(3)
B1 0.026(5) 0.019(6) 0.020(4) -0.010(4) 0.019(4) -0.007(4)
B2 0.010(4) 0.018(5) 0.015(4) -0.005(4) 0.006(3) -0.001(3)
O1 0.035(2) 0.049(3) 0.052(3) -0.010(2) 0.035(2) -0.002(2)
O2 0.033(3) 0.024(4) 0.051(3) -0.003(3) 0.023(3) 0.001(2)
O3 0.066(4) 0.042(4) 0.034(3) 0.009(3) 0.027(3) 0.008(3)
O4 0.048(3) 0.032(4) 0.035(3) -0.003(3) 0.025(3) 0.005(3)
O5 0.025(3) 0.042(4) 0.047(3) 0.004(3) 0.016(3) 0.008(3)
O6 0.035(2) 0.049(3) 0.052(3) -0.010(2) 0.035(2) -0.002(2)
N2 0.019(3) 0.010(4) 0.020(3) -0.001(3) 0.009(3) 0.000(2)
N3 0.012(3) 0.017(4) 0.027(3) -0.002(3) 0.010(3) -0.002(2)
N4 0.011(3) 0.017(4) 0.018(3) -0.001(3) 0.003(2) -0.001(2)
N5 0.009(3) 0.017(4) 0.022(3) -0.006(3) 0.011(2) -0.008(2)
N6 0.021(3) 0.018(4) 0.018(3) 0.001(3) 0.010(3) -0.001(2)
N7 0.012(3) 0.020(4) 0.024(3) 0.002(3) 0.010(3) 0.000(2)
N9 0.005(3) 0.031(4) 0.016(3) -0.009(3) 0.003(2) -0.003(2)
N10 0.010(3) 0.023(4) 0.017(3) -0.001(3) 0.009(2) -0.001(2)
N11 0.006(3) 0.016(4) 0.020(3) 0.001(3) 0.003(2) 0.006(2)
N12 0.009(3) 0.015(4) 0.013(3) -0.003(3) 0.004(2) 0.005(2)
N13 0.020(3) 0.014(4) 0.013(3) -0.001(3) 0.008(2) -0.003(2)
N14 0.017(3) 0.020(4) 0.016(3) -0.001(3) 0.011(3) -0.002(3)
N15 0.033(4) 0.035(5) 0.048(4) -0.004(3) 0.021(3) -0.003(3)
N16 0.027(4) 0.062(6) 0.033(4) -0.004(4) 0.012(3) 0.010(3)
C1 0.024(4) 0.029(5) 0.016(4) 0.002(3) 0.008(3) 0.000(3)
C2 0.021(4) 0.032(6) 0.023(4) 0.005(4) 0.005(3) 0.003(3)
C3 0.019(4) 0.027(5) 0.025(4) 0.003(4) 0.006(3) -0.002(3)
C4 0.032(4) 0.023(5) 0.044(5) 0.015(4) 0.014(4) -0.003(3)
C5 0.033(4) 0.029(6) 0.027(4) 0.003(4) 0.012(3) 0.003(3)
C6 0.027(4) 0.041(6) 0.036(5) 0.006(4) 0.000(4) -0.017(4)
C7 0.061(5) 0.035(6) 0.030(4) 0.005(4) 0.017(4) -0.006(5)
C8 0.047(5) 0.064(8) 0.030(5) 0.014(5) -0.010(4) -0.015(5)
C9 0.032(5) 0.037(6) 0.058(6) 0.003(5) 0.009(4) -0.004(4)
C10 0.019(4) 0.022(5) 0.011(4) 0.001(3) 0.003(3) 0.008(3)
C11 0.022(4) 0.018(5) 0.017(4) -0.008(3) 0.002(3) 0.000(3)
C12 0.016(4) 0.023(5) 0.009(3) 0.000(3) 0.001(3) -0.002(3)
C13 0.022(4) 0.025(5) 0.031(4) 0.000(4) 0.019(3) 0.000(3)
C14 0.010(3) 0.024(5) 0.025(4) 0.002(4) 0.004(3) -0.008(3)
C15 0.023(4) 0.021(5) 0.028(4) -0.007(4) 0.010(3) -0.002(3)
C16 0.047(5) 0.020(5) 0.052(5) -0.014(4) 0.019(4) 0.014(4)
C17 0.031(5) 0.044(7) 0.042(5) -0.014(4) 0.006(4) 0.011(4)
C18 0.022(4) 0.062(7) 0.047(5) -0.004(5) 0.005(4) 0.003(4)
C19 0.005(3) 0.015(5) 0.025(4) -0.005(3) -0.002(3) 0.004(3)
C20 0.002(3) 0.019(4) 0.023(4) 0.004(4) 0.005(3) -0.002(3)
C21 0.014(4) 0.026(5) 0.014(4) -0.002(3) 0.004(3) 0.005(3)
C22 0.047(5) 0.026(5) 0.017(4) -0.006(4) 0.014(4) -0.009(4)
C23 0.014(4) 0.023(5) 0.036(4) -0.007(4) 0.014(3) -0.002(3)
C24 0.020(4) 0.032(5) 0.020(4) -0.005(4) 0.005(3) -0.005(3)
C25 0.027(4) 0.011(4) 0.019(4) -0.004(3) 0.007(3) 0.004(3)
C26 0.021(4) 0.024(5) 0.026(4) -0.012(4) 0.006(3) 0.000(3)
C27 0.063(5) 0.012(5) 0.028(4) -0.001(4) 0.021(4) -0.002(4)
C28 0.025(4) 0.013(4) 0.018(4) -0.001(3) 0.007(3) 0.004(3)
C29 0.017(4) 0.018(5) 0.011(3) 0.002(3) -0.001(3) 0.002(3)
C30 0.022(4) 0.021(5) 0.022(4) 0.010(4) 0.006(3) 0.008(3)
C31 0.024(4) 0.032(5) 0.015(3) -0.005(3) 0.011(3) 0.004(3)
C32 0.020(4) 0.043(6) 0.034(4) -0.008(4) 0.008(3) 0.008(3)
C33 0.026(4) 0.016(5) 0.027(4) -0.006(3) 0.010(3) -0.002(3)
C34 0.029(4) 0.035(6) 0.018(4) -0.003(3) 0.003(3) -0.014(3)
C35 0.037(4) 0.045(6) 0.022(4) -0.009(4) 0.007(4) -0.012(4)
C36 0.022(4) 0.047(6) 0.026(4) -0.009(4) -0.007(3) -0.014(4)
C37 0.034(4) 0.004(4) 0.018(4) 0.000(3) 0.009(3) 0.004(3)
C38 0.023(4) 0.013(5) 0.027(4) 0.004(3) 0.012(3) -0.001(3)
C39 0.015(4) 0.019(5) 0.025(4) 0.006(4) 0.010(3) 0.002(3)
C40 0.036(4) 0.027(5) 0.032(4) -0.006(4) 0.027(3) -0.015(3)
C41 0.018(4) 0.019(5) 0.034(4) 0.005(4) 0.002(3) -0.004(3)
C42 0.045(5) 0.021(5) 0.034(4) 0.008(4) 0.031(4) 0.002(4)
C43 0.034(5) 0.024(6) 0.047(5) -0.007(4) 0.020(4) -0.011(3)
C44 0.037(5) 0.039(6) 0.051(5) -0.006(4) 0.032(4) -0.004(4)
C45 0.049(5) 0.060(7) 0.062(6) -0.024(5) 0.030(5) -0.016(5)
C46 0.030(4) 0.012(4) 0.017(4) -0.002(3) 0.010(3) -0.007(3)
C47 0.023(4) 0.013(5) 0.014(3) -0.001(3) 0.009(3) 0.004(3)
C48 0.012(4) 0.011(4) 0.020(4) -0.002(3) -0.002(3) -0.003(3)
C49 0.036(4) 0.038(6) 0.026(4) 0.002(4) 0.017(4) -0.007(4)
C50 0.013(3) 0.027(5) 0.023(4) 0.013(4) 0.006(3) 0.007(3)
C51 0.041(5) 0.051(7) 0.031(4) 0.004(4) 0.019(4) 0.005(4)
C60 0.024(4) 0.012(4) 0.025(4) 0.003(3) 0.019(3) 0.000(3)
C61 0.025(4) 0.028(5) 0.030(4) -0.005(4) 0.016(3) -0.008(3)
C62 0.015(4) 0.012(4) 0.029(4) 0.002(3) 0.017(3) -0.001(3)
C63 0.018(4) 0.028(5) 0.031(4) 0.008(4) 0.015(3) 0.005(3)

loop_
_atom_type_symbol
_atom_type_description
_atom_type_scat_dispersion_real
_atom_type_scat_dispersion_imag
_atom_type_scat_source
C C 0.0033 0.0016 'International Tables Vol C Tables 4.2.6.8 and 6.1.1.4'
H H 0.0000 0.0000 'International Tables Vol C Tables 4.2.6.8 and 6.1.1.4'
N N 0.0061 0.0033 'International Tables Vol C Tables 4.2.6.8 and 6.1.1.4'
O O 0.0106 0.0060 'International Tables Vol C Tables 4.2.6.8 and 6.1.1.4'
B B 0.0013 0.0007 'International Tables Vol C Tables 4.2.6.8 and 6.1.1.4'
Mo Mo -1.6832 0.6857 'International Tables Vol C Tables 4.2.6.8 and 6.1.1.4'

loop_
_geom_angle_atom_site_label_1
_geom_angle_atom_site_label_2
_geom_angle_atom_site_label_3
_geom_angle
_geom_angle_site_symmetry_1
_geom_angle_site_symmetry_3
C60 Mo1 N15 88.5(3) . .
C60 Mo1 C61 91.9(3) . .
N15 Mo1 C61 86.5(3) . .
C60 Mo1 N6 173.6(2) . .
N15 Mo1 N6 95.5(2) . .
C61 Mo1 N6 93.3(2) . .
C60 Mo1 N3 92.0(2) . .
N15 Mo1 N3 96.5(2) . .
C61 Mo1 N3 175.2(2) . .
N6 Mo1 N3 82.63(19) . .
C60 Mo1 N4 92.3(2) . .
N15 Mo1 N4 179.1(2) . .
C61 Mo1 N4 93.7(3) . .
N6 Mo1 N4 83.6(2) . .
N3 Mo1 N4 83.3(2) . .
N16 Mo2 C62 87.1(3) . .
N16 Mo2 C63 85.9(3) . .
C62 Mo2 C63 89.4(3) . .
N16 Mo2 N13 95.0(2) . .
C62 Mo2 N13 175.6(2) . .
C63 Mo2 N13 94.5(2) . .
N16 Mo2 N9 95.0(2) . .
C62 Mo2 N9 94.1(2) . .
C63 Mo2 N9 176.4(2) . .
N13 Mo2 N9 81.88(19) . .
N16 Mo2 N11 178.3(2) . .
C62 Mo2 N11 94.5(2) . .
C63 Mo2 N11 94.6(2) . .
N13 Mo2 N11 83.33(19) . .
N9 Mo2 N11 84.4(2) . .
N5 B1 N7 111.0(6) . .
N5 B1 N2 108.6(5) . .
N7 B1 N2 108.0(6) . .
N5 B1 H1 109.7 . .
N7 B1 H1 109.7 . .
N2 B1 H1 109.7 . .
N14 B2 N12 110.3(5) . .
N14 B2 N10 109.6(5) . .
N12 B2 N10 108.4(5) . .
N14 B2 H2 109.5 . .
N12 B2 H2 109.5 . .
N10 B2 H2 109.5 . .
C1 N2 N3 110.6(5) . .
C1 N2 B1 131.1(6) . .
N3 N2 B1 118.3(5) . .
C3 N3 N2 105.2(5) . .
C3 N3 Mo1 133.6(5) . .
N2 N3 Mo1 120.8(3) . .
C12 N4 N5 106.8(6) . .
C12 N4 Mo1 133.9(5) . .
N5 N4 Mo1 118.5(4) . .
C10 N5 N4 108.3(6) . .
C10 N5 B1 130.6(6) . .
N4 N5 B1 121.1(6) . .
C21 N6 N7 104.5(5) . .
C21 N6 Mo1 136.2(5) . .
N7 N6 Mo1 119.4(4) . .
C19 N7 N6 108.6(5) . .
C19 N7 B1 131.2(6) . .
N6 N7 B1 119.9(5) . .
C30 N9 N10 105.4(5) . .
C30 N9 Mo2 134.4(4) . .
N10 N9 Mo2 120.0(3) . .
C28 N10 N9 110.0(5) . .
C28 N10 B2 130.6(5) . .
N9 N10 B2 119.3(5) . .
C37 N11 N12 104.9(5) . .
C37 N11 Mo2 136.1(5) . .
N12 N11 Mo2 118.7(4) . .
C39 N12 N11 108.6(6) . .
C39 N12 B2 131.1(6) . .
N11 N12 B2 120.1(5) . .
C46 N13 N14 106.4(5) . .
C46 N13 Mo2 133.4(5) . .
N14 N13 Mo2 120.1(4) . .
C48 N14 N13 109.0(5) . .
C48 N14 B2 131.6(6) . .
N13 N14 B2 119.3(5) . .
O1 N15 Mo1 177.0(6) . .
O6 N16 Mo2 178.7(6) . .
N2 C1 C2 108.3(6) . .
N2 C1 C5 121.6(6) . .
C2 C1 C5 130.1(6) . .
C1 C2 C3 103.8(6) . .
C1 C2 C6 129.0(7) . .
C3 C2 C6 127.2(6) . .
N3 C3 C2 112.1(6) . .
N3 C3 C4 121.0(6) . .
C2 C3 C4 126.9(6) . .
C3 C4 H4A 109.5 . .
C3 C4 H4B 109.5 . .
H4A C4 H4B 109.5 . .
C3 C4 H4C 109.5 . .
H4A C4 H4C 109.5 . .
H4B C4 H4C 109.5 . .
C1 C5 H5A 109.5 . .
C1 C5 H5B 109.5 . .
H5A C5 H5B 109.5 . .
C1 C5 H5C 109.5 . .
H5A C5 H5C 109.5 . .
H5B C5 H5C 109.5 . .
C7 C6 C2 113.5(7) . .
C7 C6 H6A 108.9 . .
C2 C6 H6A 108.9 . .
C7 C6 H6B 108.9 . .
C2 C6 H6B 108.9 . .
H6A C6 H6B 107.7 . .
C6 C7 C8 109.4(7) . .
C6 C7 H7A 109.8 . .
C8 C7 H7A 109.8 . .
C6 C7 H7B 109.8 . .
C8 C7 H7B 109.8 . .
H7A C7 H7B 108.2 . .
C9 C8 C7 114.0(7) . .
C9 C8 H8A 108.8 . .
C7 C8 H8A 108.8 . .
C9 C8 H8B 108.8 . .
C7 C8 H8B 108.8 . .
H8A C8 H8B 107.7 . .
C8 C9 H9A 109.5 . .
C8 C9 H9B 109.5 . .
H9A C9 H9B 109.5 . .
C8 C9 H9C 109.5 . .
H9A C9 H9C 109.5 . .
H9B C9 H9C 109.5 . .
N5 C10 C11 108.1(6) . .
N5 C10 C13 121.9(7) . .
C11 C10 C13 129.9(7) . .
C12 C11 C10 105.4(6) . .
C12 C11 C15 129.0(7) . .
C10 C11 C15 125.6(7) . .
N4 C12 C11 111.3(6) . .
N4 C12 C14 121.9(7) . .
C11 C12 C14 126.8(7) . .
C10 C13 H13A 109.5 . .
C10 C13 H13B 109.5 . .
H13A C13 H13B 109.5 . .
C10 C13 H13C 109.5 . .
H13A C13 H13C 109.5 . .
H13B C13 H13C 109.5 . .
C12 C14 H14A 109.5 . .
C12 C14 H14B 109.5 . .
H14A C14 H14B 109.5 . .
C12 C14 H14C 109.5 . .
H14A C14 H14C 109.5 . .
H14B C14 H14C 109.5 . .
C11 C15 C16 114.1(5) . .
C11 C15 H15A 108.7 . .
C16 C15 H15A 108.7 . .
C11 C15 H15B 108.7 . .
C16 C15 H15B 108.7 . .
H15A C15 H15B 107.6 . .
C17 C16 C15 113.8(7) . .
C17 C16 H16A 108.8 . .
C15 C16 H16A 108.8 . .
C17 C16 H16B 108.8 . .
C15 C16 H16B 108.8 . .
H16A C16 H16B 107.7 . .
C16 C17 C18 112.1(7) . .
C16 C17 H17A 109.2 . .
C18 C17 H17A 109.2 . .
C16 C17 H17B 109.2 . .
C18 C17 H17B 109.2 . .
H17A C17 H17B 107.9 . .
C17 C18 H18A 109.5 . .
C17 C18 H18B 109.5 . .
H18A C18 H18B 109.5 . .
C17 C18 H18C 109.5 . .
H18A C18 H18C 109.5 . .
H18B C18 H18C 109.5 . .
N7 C19 C20 108.8(6) . .
N7 C19 C23 121.2(6) . .
C20 C19 C23 130.0(6) . .
C21 C20 C19 105.9(6) . .
C21 C20 C24 126.7(6) . .
C19 C20 C24 127.0(6) . .
C20 C21 N6 112.2(6) . .
C20 C21 C22 128.8(6) . .
N6 C21 C22 119.0(6) . .
C21 C22 H22A 109.5 . .
C21 C22 H22B 109.5 . .
H22A C22 H22B 109.5 . .
C21 C22 H22C 109.5 . .
H22A C22 H22C 109.5 . .
H22B C22 H22C 109.5 . .
C19 C23 H23A 109.5 . .
C19 C23 H23B 109.5 . .
H23A C23 H23B 109.5 . .
C19 C23 H23C 109.5 . .
H23A C23 H23C 109.5 . .
H23B C23 H23C 109.5 . .
C25 C24 C20 113.8(5) . .
C25 C24 H24A 108.8 . .
C20 C24 H24A 108.8 . .
C25 C24 H24B 108.8 . .
C20 C24 H24B 108.8 . .
H24A C24 H24B 107.7 . .
C24 C25 C26 115.6(5) . .
C24 C25 H25A 108.4 . .
C26 C25 H25A 108.4 . .
C24 C25 H25B 108.4 . .
C26 C25 H25B 108.4 . .
H25A C25 H25B 107.5 . .
C27 C26 C25 113.4(5) . .
C27 C26 H26A 108.9 . .
C25 C26 H26A 108.9 . .
C27 C26 H26B 108.9 . .
C25 C26 H26B 108.9 . .
H26A C26 H26B 107.7 . .
C26 C27 H27A 109.5 . .
C26 C27 H27B 109.5 . .
H27A C27 H27B 109.5 . .
C26 C27 H27C 109.5 . .
H27A C27 H27C 109.5 . .
H27B C27 H27C 109.5 . .
N10 C28 C29 107.5(6) . .
N10 C28 C31 122.2(5) . .
C29 C28 C31 130.3(6) . .
C30 C29 C28 105.1(6) . .
C30 C29 C33 127.4(6) . .
C28 C29 C33 127.5(6) . .
N9 C30 C29 112.0(5) . .
N9 C30 C32 120.2(6) . .
C29 C30 C32 127.8(6) . .
C28 C31 H31A 109.5 . .
C28 C31 H31B 109.5 . .
H31A C31 H31B 109.5 . .
C28 C31 H31C 109.5 . .
H31A C31 H31C 109.5 . .
H31B C31 H31C 109.5 . .
C30 C32 H32A 109.5 . .
C30 C32 H32B 109.5 . .
H32A C32 H32B 109.5 . .
C30 C32 H32C 109.5 . .
H32A C32 H32C 109.5 . .
H32B C32 H32C 109.5 . .
C29 C33 C34 113.1(6) . .
C29 C33 H33A 109.0 . .
C34 C33 H33A 109.0 . .
C29 C33 H33B 109.0 . .
C34 C33 H33B 109.0 . .
H33A C33 H33B 107.8 . .
C33 C34 C35 111.7(6) . .
C33 C34 H34A 109.3 . .
C35 C34 H34A 109.3 . .
C33 C34 H34B 109.3 . .
C35 C34 H34B 109.3 . .
H34A C34 H34B 107.9 . .
C34 C35 C36 111.9(6) . .
C34 C35 H35A 109.2 . .
C36 C35 H35A 109.2 . .
C34 C35 H35B 109.2 . .
C36 C35 H35B 109.2 . .
H35A C35 H35B 107.9 . .
C35 C36 H36A 109.5 . .
C35 C36 H36B 109.5 . .
H36A C36 H36B 109.5 . .
C35 C36 H36C 109.5 . .
H36A C36 H36C 109.5 . .
H36B C36 H36C 109.5 . .
C38 C37 N11 112.1(6) . .
C38 C37 C41 128.4(7) . .
N11 C37 C41 119.5(7) . .
C37 C38 C39 105.5(6) . .
C37 C38 C42 127.4(7) . .
C39 C38 C42 126.9(7) . .
N12 C39 C38 108.9(6) . .
N12 C39 C40 120.1(6) . .
C38 C39 C40 131.0(7) . .
C39 C40 H40A 109.5 . .
C39 C40 H40B 109.5 . .
H40A C40 H40B 109.5 . .
C39 C40 H40C 109.5 . .
H40A C40 H40C 109.5 . .
H40B C40 H40C 109.5 . .
C37 C41 H41A 109.5 . .
C37 C41 H41B 109.5 . .
H41A C41 H41B 109.5 . .
C37 C41 H41C 109.5 . .
H41A C41 H41C 109.5 . .
H41B C41 H41C 109.5 . .
C43 C42 C38 115.8(6) . .
C43 C42 H42A 108.3 . .
C38 C42 H42A 108.3 . .
C43 C42 H42B 108.3 . .
C38 C42 H42B 108.3 . .
H42A C42 H42B 107.4 . .
C44 C43 C42 114.6(6) . .
C44 C43 H43A 108.6 . .
C42 C43 H43A 108.6 . .
C44 C43 H43B 108.6 . .
C42 C43 H43B 108.6 . .
H43A C43 H43B 107.6 . .
C43 C44 C45 112.2(7) . .
C43 C44 H44A 109.2 . .
C45 C44 H44A 109.2 . .
C43 C44 H44B 109.2 . .
C45 C44 H44B 109.2 . .
H44A C44 H44B 107.9 . .
C44 C45 H45A 109.5 . .
C44 C45 H45B 109.5 . .
H45A C45 H45B 109.5 . .
C44 C45 H45C 109.5 . .
H45A C45 H45C 109.5 . .
H45B C45 H45C 109.5 . .
N13 C46 C47 109.8(6) . .
N13 C46 C49 122.1(6) . .
C47 C46 C49 128.0(6) . .
C48 C47 C46 104.5(6) . .
C48 C47 C51 128.0(6) . .
C46 C47 C51 127.2(7) . .
N14 C48 C47 110.2(6) . .
N14 C48 C50 121.5(6) . .
C47 C48 C50 128.3(6) . .
C46 C49 H49A 109.5 . .
C46 C49 H49B 109.5 . .
H49A C49 H49B 109.5 . .
C46 C49 H49C 109.5 . .
H49A C49 H49C 109.5 . .
H49B C49 H49C 109.5 . .
C48 C50 H50A 109.5 . .
C48 C50 H50B 109.5 . .
H50A C50 H50B 109.5 . .
C48 C50 H50C 109.5 . .
H50A C50 H50C 109.5 . .
H50B C50 H50C 109.5 . .
C47 C51 C52 111.8(6) . .
C47 C51 H51A 109.2 . .
C52 C51 H51A 109.2 . .
C47 C51 H51B 109.2 . .
C52 C51 H51B 109.2 . .
H51A C51 H51B 107.9 . .
C53 C52 C51 113.8(8) . .
C53 C52 H52A 108.8 . .
C51 C52 H52A 108.8 . .
C53 C52 H52B 108.8 . .
C51 C52 H52B 108.8 . .
H52A C52 H52B 107.7 . .
C52 C53 C54 107.4(9) . .
C52 C53 H53A 110.2 . .
C54 C53 H53A 110.2 . .
C52 C53 H53B 110.2 . .
C54 C53 H53B 110.2 . .
H53A C53 H53B 108.5 . .
C53 C54 H54A 109.5 . .
C53 C54 H54B 109.5 . .
H54A C54 H54B 109.5 . .
C53 C54 H54C 109.5 . .
H54A C54 H54C 109.5 . .
H54B C54 H54C 109.5 . .
O2 C60 Mo1 177.6(6) . .
O3 C61 Mo1 178.3(7) . .
O5 C62 Mo2 176.7(6) . .
O4 C63 Mo2 175.8(6) . .

loop_
_geom_bond_atom_site_label_1
_geom_bond_atom_site_label_2
_geom_bond_distance
_geom_bond_site_symmetry_2
Mo1 C60 1.887(7) .
Mo1 N15 1.914(7) .
Mo1 C61 1.955(8) .
Mo1 N6 2.208(5) .
Mo1 N3 2.212(5) .
Mo1 N4 2.222(6) .
Mo2 N16 1.893(7) .
Mo2 C62 1.911(7) .
Mo2 C63 1.963(8) .
Mo2 N13 2.207(5) .
Mo2 N9 2.212(5) .
Mo2 N11 2.224(5) .
B1 N5 1.515(9) .
B1 N7 1.537(9) .
B1 N2 1.574(8) .
B1 H1 1.0000 .
B2 N14 1.530(9) .
B2 N12 1.543(9) .
B2 N10 1.551(7) .
B2 H2 1.0000 .
O1 N15 1.187(7) .
O2 C60 1.183(7) .
O3 C61 1.165(8) .
O4 C63 1.165(8) .
O5 C62 1.177(7) .
O6 N16 1.182(7) .
N2 C1 1.346(8) .
N2 N3 1.374(7) .
N3 C3 1.331(7) .
N4 C12 1.336(8) .
N4 N5 1.383(7) .
N5 C10 1.363(8) .
N6 C21 1.360(8) .
N6 N7 1.392(7) .
N7 C19 1.357(7) .
N9 C30 1.341(7) .
N9 N10 1.379(7) .
N10 C28 1.358(8) .
N11 C37 1.363(8) .
N11 N12 1.382(7) .
N12 C39 1.364(8) .
N13 C46 1.349(8) .
N13 N14 1.381(7) .
N14 C48 1.331(7) .
C1 C2 1.391(8) .
C1 C5 1.503(9) .
C2 C3 1.401(10) .
C2 C6 1.521(9) .
C3 C4 1.511(9) .
C4 H4A 0.9800 .
C4 H4B 0.9800 .
C4 H4C 0.9800 .
C5 H5A 0.9800 .
C5 H5B 0.9800 .
C5 H5C 0.9800 .
C6 C7 1.498(9) .
C6 H6A 0.9900 .
C6 H6B 0.9900 .
C7 C8 1.576(10) .
C7 H7A 0.9900 .
C7 H7B 0.9900 .
C8 C9 1.500(11) .
C8 H8A 0.9900 .
C8 H8B 0.9900 .
C9 H9A 0.9800 .
C9 H9B 0.9800 .
C9 H9C 0.9800 .
C10 C11 1.398(9) .
C10 C13 1.505(9) .
C11 C12 1.365(9) .
C11 C15 1.501(9) .
C12 C14 1.520(9) .
C13 H13A 0.9800 .
C13 H13B 0.9800 .
C13 H13C 0.9800 .
C14 H14A 0.9800 .
C14 H14B 0.9800 .
C14 H14C 0.9800 .
C15 C16 1.556(8) .
C15 H15A 0.9900 .
C15 H15B 0.9900 .
C16 C17 1.474(10) .
C16 H16A 0.9900 .
C16 H16B 0.9900 .
C17 C18 1.521(8) .
C17 H17A 0.9900 .
C17 H17B 0.9900 .
C18 H18A 0.9800 .
C18 H18B 0.9800 .
C18 H18C 0.9800 .
C19 C20 1.371(9) .
C19 C23 1.509(9) .
C20 C21 1.343(9) .
C20 C24 1.514(9) .
C21 C22 1.526(9) .
C22 H22A 0.9800 .
C22 H22B 0.9800 .
C22 H22C 0.9800 .
C23 H23A 0.9800 .
C23 H23B 0.9800 .
C23 H23C 0.9800 .
C24 C25 1.509(9) .
C24 H24A 0.9900 .
C24 H24B 0.9900 .
C25 C26 1.521(8) .
C25 H25A 0.9900 .
C25 H25B 0.9900 .
C26 C27 1.514(9) .
C26 H26A 0.9900 .
C26 H26B 0.9900 .
C27 H27A 0.9800 .
C27 H27B 0.9800 .
C27 H27C 0.9800 .
C28 C29 1.398(8) .
C28 C31 1.485(8) .
C29 C30 1.374(9) .
C29 C33 1.511(8) .
C30 C32 1.518(8) .
C31 H31A 0.9800 .
C31 H31B 0.9800 .
C31 H31C 0.9800 .
C32 H32A 0.9800 .
C32 H32B 0.9800 .
C32 H32C 0.9800 .
C33 C34 1.536(8) .
C33 H33A 0.9900 .
C33 H33B 0.9900 .
C34 C35 1.530(8) .
C34 H34A 0.9900 .
C34 H34B 0.9900 .
C35 C36 1.546(9) .
C35 H35A 0.9900 .
C35 H35B 0.9900 .
C36 H36A 0.9800 .
C36 H36B 0.9800 .
C36 H36C 0.9800 .
C37 C38 1.348(9) .
C37 C41 1.501(9) .
C38 C39 1.375(9) .
C38 C42 1.523(9) .
C39 C40 1.539(9) .
C40 H40A 0.9800 .
C40 H40B 0.9800 .
C40 H40C 0.9800 .
C41 H41A 0.9800 .
C41 H41B 0.9800 .
C41 H41C 0.9800 .
C42 C43 1.523(9) .
C42 H42A 0.9900 .
C42 H42B 0.9900 .
C43 C44 1.491(9) .
C43 H43A 0.9900 .
C43 H43B 0.9900 .
C44 C45 1.526(9) .
C44 H44A 0.9900 .
C44 H44B 0.9900 .
C45 H45A 0.9800 .
C45 H45B 0.9800 .
C45 H45C 0.9800 .
C46 C47 1.406(9) .
C46 C49 1.481(9) .
C47 C48 1.372(9) .
C47 C51 1.506(9) .
C48 C50 1.512(8) .
C49 H49A 0.9800 .
C49 H49B 0.9800 .
C49 H49C 0.9800 .
C50 H50A 0.9800 .
C50 H50B 0.9800 .
C50 H50C 0.9800 .
C51 C52 1.559(11) .
C51 H51A 0.9900 .
C51 H51B 0.9900 .
C52 C53 1.454(12) .
C52 H52A 0.9900 .
C52 H52B 0.9900 .
C53 C54 1.589(15) .
C53 H53A 0.9900 .
C53 H53B 0.9900 .
C54 H54A 0.9800 .
C54 H54B 0.9800 .
C54 H54C 0.9800 .
